data_4082593
loop_
_publ_author_name
'K\"ampfe, Alexander'
'Kroke, Edwin'
'Wagler, J\"org'

_publ_section_title
;
 Silicon Compounds of 1,1-Bis(pyrrol-2-yl)ethenes: Molecular Structures
 and Chemical and Spectroscopic Properties
;
_journal_issue 1
_journal_name_full Organometallics
_journal_page_first 112
_journal_paper_doi 10.1021/om400868w
_journal_volume 33
_journal_year 2014
_chemical_formula_moiety 'C21 H30 N2 Si'
_chemical_formula_sum 'C21 H30 N2 Si'
_chemical_formula_weight 338.56
_chemical_name_systematic
;
 ?
;
_space_group_IT_number 14
_symmetry_cell_setting monoclinic
_symmetry_space_group_name_Hall '-P 2yn'
_symmetry_space_group_name_H-M 'P 1 21/n 1'
_atom_sites_solution_hydrogens geom
_atom_sites_solution_primary direct
_atom_sites_solution_secondary difmap
_audit_creation_method SHELXL-97
_cell_angle_alpha 90.00
_cell_angle_beta 100.663(3)
_cell_angle_gamma 90.00
_cell_formula_units_Z 12
_cell_length_a 27.0503(10)
_cell_length_b 5.3654(2)
_cell_length_c 40.6412(14)
_cell_measurement_reflns_used 32755
_cell_measurement_temperature 230(2)
_cell_measurement_theta_max 25.18
_cell_measurement_theta_min 2.31
_cell_volume 5796.6(4)
_computing_cell_refinement 'STOE X-AREA'
_computing_data_collection 'STOE X-AREA'
_computing_data_reduction 'STOE X-RED'
_computing_molecular_graphics 'ORTEP32 (Farugia)'
_computing_publication_material 'CIFTAB (Sheldrick)'
_computing_structure_refinement 'SHELXL-97 (Sheldrick, 1997)'
_computing_structure_solution 'SHELXS-97 (Sheldrick, 1990)'
_diffrn_ambient_temperature 230(2)
_diffrn_measured_fraction_theta_full 0.998
_diffrn_measured_fraction_theta_max 0.998
_diffrn_measurement_device_type 'STOE IPDS-2T'
_diffrn_measurement_method 'omega scans'
_diffrn_radiation_monochromator graphite
_diffrn_radiation_source 'fine-focus sealed tube'
_diffrn_radiation_type MoK\a
_diffrn_radiation_wavelength 0.71073
_diffrn_reflns_av_R_equivalents 0.0654
_diffrn_reflns_av_sigmaI/netI 0.0439
_diffrn_reflns_limit_h_max 32
_diffrn_reflns_limit_h_min -32
_diffrn_reflns_limit_k_max 6
_diffrn_reflns_limit_k_min -6
_diffrn_reflns_limit_l_max 48
_diffrn_reflns_limit_l_min -47
_diffrn_reflns_number 47633
_diffrn_reflns_theta_full 25.00
_diffrn_reflns_theta_max 25.00
_diffrn_reflns_theta_min 2.44
_exptl_absorpt_coefficient_mu 0.126
_exptl_absorpt_correction_type none
_exptl_crystal_colour orange
_exptl_crystal_density_diffrn 1.164
_exptl_crystal_density_method 'not measured'
_exptl_crystal_description piece
_exptl_crystal_F_000 2208
_exptl_crystal_size_max 0.22
_exptl_crystal_size_mid 0.18
_exptl_crystal_size_min 0.12
_refine_diff_density_max 0.163
_refine_diff_density_min -0.238
_refine_diff_density_rms 0.038
_refine_ls_extinction_method none
_refine_ls_goodness_of_fit_ref 1.010
_refine_ls_hydrogen_treatment constr
_refine_ls_matrix_type full
_refine_ls_number_parameters 667
_refine_ls_number_reflns 10206
_refine_ls_number_restraints 0
_refine_ls_restrained_S_all 1.010
_refine_ls_R_factor_all 0.0831
_refine_ls_R_factor_gt 0.0454
_refine_ls_shift/su_max 0.002
_refine_ls_shift/su_mean 0.000
_refine_ls_structure_factor_coef Fsqd
_refine_ls_weighting_details 'calc w=1/[\s^2^(Fo^2^)+(0.0674P)^2^+0.0000P] where P=(Fo^2^+2Fc^2^)/3'
_refine_ls_weighting_scheme calc
_refine_ls_wR_factor_gt 0.1102
_refine_ls_wR_factor_ref 0.1250
_reflns_number_gt 6336
_reflns_number_total 10206
_reflns_threshold_expression >2sigma(I)
_cod_data_source_file om400868w_si_002.cif
_cod_data_source_block compound4c_in_P21/n
_cod_original_sg_symbol_Hall -P2yn
_cod_original_sg_symbol_H-M P21/n
_cod_database_code 4082593

loop_
_symmetry_equiv_pos_as_xyz
'x, y, z'
'-x+1/2, y+1/2, -z+1/2'
'-x, -y, -z'
'x-1/2, -y-1/2, z-1/2'

loop_
_atom_site_label
_atom_site_type_symbol
_atom_site_fract_x
_atom_site_fract_y
_atom_site_fract_z
_atom_site_U_iso_or_equiv
_atom_site_adp_type
_atom_site_occupancy
_atom_site_symmetry_multiplicity
_atom_site_calc_flag
_atom_site_refinement_flags
Si1 Si 0.28883(2) 0.19561(12) 0.138966(15) 0.04645(16) Uani 1 1 d .
N1 N 0.34612(7) 0.2689(4) 0.16443(5) 0.0499(5) Uani 1 1 d .
N2 N 0.24608(6) 0.3192(3) 0.16179(4) 0.0445(4) Uani 1 1 d .
C1 C 0.39340(9) 0.1614(5) 0.16453(6) 0.0572(6) Uani 1 1 d .
C2 C 0.42666(8) 0.2499(5) 0.19141(6) 0.0562(6) Uani 1 1 d .
C3 C 0.40061(8) 0.4185(5) 0.20916(6) 0.0524(6) Uani 1 1 d .
C4 C 0.35143(8) 0.4322(4) 0.19218(5) 0.0463(5) Uani 1 1 d .
C5 C 0.30947(8) 0.5896(4) 0.19790(5) 0.0447(5) Uani 1 1 d .
C6 C 0.25775(8) 0.5005(4) 0.18739(5) 0.0432(5) Uani 1 1 d .
C7 C 0.21403(8) 0.5669(4) 0.19785(5) 0.0469(5) Uani 1 1 d .
C8 C 0.17417(8) 0.4246(5) 0.17877(6) 0.0490(5) Uani 1 1 d .
C9 C 0.19385(8) 0.2801(5) 0.15645(6) 0.0490(5) Uani 1 1 d .
C10 C 0.40235(11) -0.0247(7) 0.13855(9) 0.0888(10) Uani 1 1 d .
H10A H 0.4382 -0.0398 0.1390 0.133 Uiso 1 1 calc R
H10B H 0.3857 0.0312 0.1166 0.133 Uiso 1 1 calc R
H10C H 0.3889 -0.1854 0.1434 0.133 Uiso 1 1 calc R
C11 C 0.48171(9) 0.1868(6) 0.20004(8) 0.0730(8) Uani 1 1 d .
H11A H 0.4877 0.0319 0.1886 0.088 Uiso 1 1 calc R
H11B H 0.4908 0.1574 0.2242 0.088 Uiso 1 1 calc R
C12 C 0.51526(11) 0.3892(7) 0.19032(11) 0.1013(12) Uani 1 1 d .
H12A H 0.5070 0.4165 0.1663 0.152 Uiso 1 1 calc R
H12B H 0.5502 0.3385 0.1965 0.152 Uiso 1 1 calc R
H12C H 0.5101 0.5423 0.2019 0.152 Uiso 1 1 calc R
C13 C 0.42320(10) 0.5472(6) 0.24107(7) 0.0750(8) Uani 1 1 d .
H13A H 0.4495 0.4435 0.2536 0.113 Uiso 1 1 calc R
H13B H 0.3973 0.5761 0.2543 0.113 Uiso 1 1 calc R
H13C H 0.4374 0.7054 0.2360 0.113 Uiso 1 1 calc R
C14 C 0.31886(9) 0.8172(5) 0.21161(6) 0.0551(6) Uani 1 1 d .
H14A H 0.2921 0.9213 0.2145 0.066 Uiso 1 1 calc R
H14B H 0.3522 0.8720 0.2182 0.066 Uiso 1 1 calc R
C15 C 0.20764(9) 0.7498(5) 0.22467(6) 0.0571(6) Uani 1 1 d .
H15A H 0.2367 0.7424 0.2426 0.086 Uiso 1 1 calc R
H15B H 0.1776 0.7086 0.2334 0.086 Uiso 1 1 calc R
H15C H 0.2044 0.9166 0.2153 0.086 Uiso 1 1 calc R
C16 C 0.12031(9) 0.4259(5) 0.18369(7) 0.0613(7) Uani 1 1 d .
H16A H 0.1200 0.4099 0.2077 0.074 Uiso 1 1 calc R
H16B H 0.1032 0.2796 0.1725 0.074 Uiso 1 1 calc R
C17 C 0.09082(10) 0.6561(6) 0.17065(8) 0.0741(8) Uani 1 1 d .
H17A H 0.1058 0.8012 0.1828 0.111 Uiso 1 1 calc R
H17B H 0.0563 0.6385 0.1737 0.111 Uiso 1 1 calc R
H17C H 0.0915 0.6763 0.1470 0.111 Uiso 1 1 calc R
C18 C 0.16813(9) 0.1023(6) 0.13078(7) 0.0644(7) Uani 1 1 d .
H18A H 0.1758 -0.0671 0.1384 0.097 Uiso 1 1 calc R
H18B H 0.1798 0.1292 0.1099 0.097 Uiso 1 1 calc R
H18C H 0.1321 0.1291 0.1274 0.097 Uiso 1 1 calc R
C19 C 0.28170(11) 0.2719(5) 0.09360(6) 0.0625(7) Uani 1 1 d .
H19A H 0.2524 0.3763 0.0851 0.075 Uiso 1 1 calc R
H19B H 0.3122 0.3399 0.0873 0.075 Uiso 1 1 calc R
C20 C 0.27333(12) -0.0085(5) 0.08558(6) 0.0705(7) Uani 1 1 d .
H20A H 0.2989 -0.0742 0.0737 0.085 Uiso 1 1 calc R
H20B H 0.2399 -0.0393 0.0722 0.085 Uiso 1 1 calc R
C21 C 0.27864(10) -0.1238(5) 0.12125(6) 0.0567(6) Uani 1 1 d .
H21A H 0.3078 -0.2342 0.1273 0.068 Uiso 1 1 calc R
H21B H 0.2479 -0.2039 0.1255 0.068 Uiso 1 1 calc R
Si2 Si 0.44568(2) 0.25960(12) 0.587263(15) 0.04320(16) Uani 1 1 d .
N3 N 0.40519(6) 0.1351(4) 0.55303(4) 0.0460(4) Uani 1 1 d .
N4 N 0.41891(6) 0.1583(4) 0.62058(4) 0.0472(4) Uani 1 1 d .
C22 C 0.41447(8) 0.1260(5) 0.52021(6) 0.0500(6) Uani 1 1 d .
C23 C 0.38238(8) -0.0402(5) 0.50191(6) 0.0513(6) Uani 1 1 d .
C24 C 0.35156(8) -0.1436(5) 0.52352(6) 0.0543(6) Uani 1 1 d .
C25 C 0.36560(7) -0.0330(5) 0.55449(6) 0.0482(5) Uani 1 1 d .
C26 C 0.34628(8) -0.0662(5) 0.58581(6) 0.0516(6) Uani 1 1 d .
C27 C 0.37982(8) -0.0208(5) 0.61787(6) 0.0495(5) Uani 1 1 d .
C28 C 0.38051(9) -0.1215(5) 0.64911(6) 0.0567(6) Uani 1 1 d .
C29 C 0.42022(9) -0.0034(5) 0.67182(6) 0.0586(6) Uani 1 1 d .
C30 C 0.44259(8) 0.1666(5) 0.65434(6) 0.0538(6) Uani 1 1 d .
C31 C 0.45235(10) 0.2919(6) 0.50849(6) 0.0663(7) Uani 1 1 d .
H31A H 0.4546 0.2494 0.4856 0.099 Uiso 1 1 calc R
H31B H 0.4849 0.2692 0.5228 0.099 Uiso 1 1 calc R
H31C H 0.4420 0.4643 0.5095 0.099 Uiso 1 1 calc R
C32 C 0.37926(10) -0.0959(6) 0.46541(6) 0.0668(7) Uani 1 1 d .
H32A H 0.3629 -0.2579 0.4604 0.080 Uiso 1 1 calc R
H32B H 0.4134 -0.1085 0.4607 0.080 Uiso 1 1 calc R
C33 C 0.35048(14) 0.0994(7) 0.44258(8) 0.0938(10) Uani 1 1 d .
H33A H 0.3165 0.1126 0.4470 0.141 Uiso 1 1 calc R
H33B H 0.3492 0.0516 0.4194 0.141 Uiso 1 1 calc R
H33C H 0.3673 0.2591 0.4467 0.141 Uiso 1 1 calc R
C34 C 0.31343(10) -0.3478(6) 0.51388(8) 0.0757(8) Uani 1 1 d .
H34A H 0.3108 -0.4462 0.5335 0.114 Uiso 1 1 calc R
H34B H 0.3240 -0.4539 0.4971 0.114 Uiso 1 1 calc R
H34C H 0.2810 -0.2748 0.5048 0.114 Uiso 1 1 calc R
C35 C 0.29830(9) -0.1311(6) 0.58501(7) 0.0711(8) Uani 1 1 d .
H35A H 0.2860 -0.1477 0.6051 0.085 Uiso 1 1 calc R
H35B H 0.2769 -0.1601 0.5644 0.085 Uiso 1 1 calc R
C36 C 0.34781(11) -0.3305(6) 0.65770(8) 0.0748(8) Uani 1 1 d .
H36A H 0.3172 -0.2618 0.6632 0.112 Uiso 1 1 calc R
H36B H 0.3658 -0.4225 0.6768 0.112 Uiso 1 1 calc R
H36C H 0.3394 -0.4416 0.6387 0.112 Uiso 1 1 calc R
C37 C 0.43408(11) -0.0531(7) 0.70883(6) 0.0764(8) Uani 1 1 d .
H37A H 0.4695 -0.0093 0.7165 0.092 Uiso 1 1 calc R
H37B H 0.4304 -0.2317 0.7128 0.092 Uiso 1 1 calc R
C38 C 0.40225(14) 0.0910(8) 0.72915(8) 0.1058(13) Uani 1 1 d .
H38A H 0.4072 0.2683 0.7264 0.159 Uiso 1 1 calc R
H38B H 0.4120 0.0471 0.7526 0.159 Uiso 1 1 calc R
H38C H 0.3671 0.0502 0.7215 0.159 Uiso 1 1 calc R
C39 C 0.48308(9) 0.3507(6) 0.66696(6) 0.0658(7) Uani 1 1 d .
H39A H 0.4952 0.3237 0.6907 0.099 Uiso 1 1 calc R
H39B H 0.4697 0.5184 0.6634 0.099 Uiso 1 1 calc R
H39C H 0.5106 0.3297 0.6550 0.099 Uiso 1 1 calc R
C40 C 0.51439(8) 0.2001(5) 0.59004(6) 0.0507(6) Uani 1 1 d .
H40A H 0.5309 0.1281 0.6114 0.061 Uiso 1 1 calc R
H40B H 0.5225 0.1056 0.5711 0.061 Uiso 1 1 calc R
C41 C 0.52198(8) 0.4869(5) 0.58742(7) 0.0610(7) Uani 1 1 d .
H41A H 0.5449 0.5515 0.6071 0.073 Uiso 1 1 calc R
H41B H 0.5350 0.5305 0.5672 0.073 Uiso 1 1 calc R
C42 C 0.46749(9) 0.5865(5) 0.58575(7) 0.0574(6) Uani 1 1 d .
H42A H 0.4537 0.6729 0.5648 0.069 Uiso 1 1 calc R
H42B H 0.4632 0.6863 0.6052 0.069 Uiso 1 1 calc R
Si3 Si 0.40546(2) 0.26525(13) 0.908890(17) 0.05067(17) Uani 1 1 d .
N5 N 0.36095(7) 0.3619(4) 0.87494(5) 0.0538(5) Uani 1 1 d .
N6 N 0.37971(7) 0.3764(4) 0.94220(5) 0.0597(5) Uani 1 1 d .
C43 C 0.35620(9) 0.2842(5) 0.84160(6) 0.0606(6) Uani 1 1 d .
C44 C 0.31584(10) 0.4016(5) 0.82267(7) 0.0635(7) Uani 1 1 d .
C45 C 0.29418(9) 0.5604(5) 0.84421(7) 0.0624(7) Uani 1 1 d .
C46 C 0.32195(8) 0.5366(5) 0.87606(6) 0.0545(6) Uani 1 1 d .
C47 C 0.31855(8) 0.6647(5) 0.90750(7) 0.0564(6) Uani 1 1 d .
C48 C 0.33915(8) 0.5460(5) 0.93938(6) 0.0565(6) Uani 1 1 d .
C49 C 0.32770(10) 0.5769(6) 0.97065(7) 0.0678(7) Uani 1 1 d .
C50 C 0.36121(11) 0.4265(6) 0.99340(7) 0.0729(8) Uani 1 1 d .
C51 C 0.39285(11) 0.3097(6) 0.97566(7) 0.0706(8) Uani 1 1 d .
C52 C 0.39096(11) 0.0973(6) 0.83064(7) 0.0766(8) Uani 1 1 d .
H52A H 0.3826 -0.0681 0.8375 0.115 Uiso 1 1 calc R
H52B H 0.4254 0.1367 0.8408 0.115 Uiso 1 1 calc R
H52C H 0.3874 0.1022 0.8065 0.115 Uiso 1 1 calc R
C53 C 0.29874(12) 0.3725(7) 0.78556(8) 0.0858(9) Uani 1 1 d .
H53A H 0.2619 0.3830 0.7803 0.103 Uiso 1 1 calc R
H53B H 0.3084 0.2065 0.7789 0.103 Uiso 1 1 calc R
C54 C 0.32046(13) 0.5663(7) 0.76526(8) 0.0926(10) Uani 1 1 d .
H54A H 0.3103 0.7311 0.7712 0.139 Uiso 1 1 calc R
H54B H 0.3082 0.5372 0.7416 0.139 Uiso 1 1 calc R
H54C H 0.3569 0.5550 0.7699 0.139 Uiso 1 1 calc R
C55 C 0.24808(10) 0.7201(6) 0.83326(9) 0.0850(9) Uani 1 1 d .
H55A H 0.2289 0.7287 0.8512 0.128 Uiso 1 1 calc R
H55B H 0.2275 0.6475 0.8135 0.128 Uiso 1 1 calc R
H55C H 0.2583 0.8866 0.8281 0.128 Uiso 1 1 calc R
C56 C 0.29753(9) 0.8948(6) 0.90663(9) 0.0742(8) Uani 1 1 d .
H56A H 0.2961 0.9794 0.9267 0.089 Uiso 1 1 calc R
H56B H 0.2844 0.9697 0.8859 0.089 Uiso 1 1 calc R
C57 C 0.28662(11) 0.7362(7) 0.98040(9) 0.0943(11) Uani 1 1 d .
H57A H 0.2989 0.9050 0.9848 0.141 Uiso 1 1 calc R
H57B H 0.2769 0.6682 1.0004 0.141 Uiso 1 1 calc R
H57C H 0.2577 0.7377 0.9623 0.141 Uiso 1 1 calc R
C58 C 0.36229(14) 0.4016(8) 1.03040(8) 0.0959(11) Uani 1 1 d .
H58A H 0.3799 0.2473 1.0384 0.115 Uiso 1 1 calc R
H58B H 0.3277 0.3879 1.0343 0.115 Uiso 1 1 calc R
C59 C 0.38776(14) 0.6179(9) 1.05057(9) 0.1100(13) Uani 1 1 d .
H59A H 0.4219 0.6345 1.0466 0.165 Uiso 1 1 calc R
H59B H 0.3885 0.5879 1.0742 0.165 Uiso 1 1 calc R
H59C H 0.3692 0.7700 1.0438 0.165 Uiso 1 1 calc R
C60 C 0.43561(14) 0.1357(8) 0.98848(8) 0.1079(13) Uani 1 1 d .
H60A H 0.4444 0.1490 1.0127 0.162 Uiso 1 1 calc R
H60B H 0.4645 0.1799 0.9787 0.162 Uiso 1 1 calc R
H60C H 0.4255 -0.0341 0.9824 0.162 Uiso 1 1 calc R
C61 C 0.42985(9) -0.0594(5) 0.91054(7) 0.0614(7) Uani 1 1 d .
H61A H 0.4273 -0.1479 0.9312 0.074 Uiso 1 1 calc R
H61B H 0.4159 -0.1594 0.8908 0.074 Uiso 1 1 calc R
C62 C 0.48310(10) 0.0462(6) 0.90994(8) 0.0751(8) Uani 1 1 d .
H62A H 0.4957 -0.0108 0.8901 0.090 Uiso 1 1 calc R
H62B H 0.5071 -0.0010 0.9301 0.090 Uiso 1 1 calc R
C63 C 0.47327(9) 0.3321(5) 0.90870(7) 0.0641(7) Uani 1 1 d .
H63A H 0.4793 0.4121 0.8881 0.077 Uiso 1 1 calc R
H63B H 0.4904 0.4218 0.9286 0.077 Uiso 1 1 calc R

loop_
_atom_site_aniso_label
_atom_site_aniso_U_11
_atom_site_aniso_U_22
_atom_site_aniso_U_33
_atom_site_aniso_U_23
_atom_site_aniso_U_13
_atom_site_aniso_U_12
Si1 0.0563(4) 0.0410(4) 0.0423(3) -0.0032(3) 0.0100(3) -0.0037(3)
N1 0.0509(10) 0.0491(12) 0.0517(11) -0.0095(9) 0.0144(8) -0.0040(9)
N2 0.0489(10) 0.0398(11) 0.0440(10) -0.0005(8) 0.0065(8) -0.0040(8)
C1 0.0540(13) 0.0566(16) 0.0652(15) -0.0101(12) 0.0216(12) -0.0008(12)
C2 0.0502(12) 0.0555(16) 0.0642(15) -0.0028(13) 0.0140(11) -0.0008(11)
C3 0.0526(13) 0.0529(16) 0.0506(13) -0.0048(11) 0.0066(10) -0.0029(11)
C4 0.0506(12) 0.0444(14) 0.0446(12) -0.0039(10) 0.0108(9) -0.0043(10)
C5 0.0508(12) 0.0421(14) 0.0420(11) -0.0022(10) 0.0103(9) -0.0024(10)
C6 0.0504(11) 0.0386(13) 0.0396(11) 0.0012(9) 0.0061(9) -0.0010(10)
C7 0.0542(12) 0.0434(14) 0.0438(12) 0.0043(10) 0.0112(10) 0.0038(10)
C8 0.0494(12) 0.0443(14) 0.0529(13) 0.0083(11) 0.0086(10) 0.0016(10)
C9 0.0488(12) 0.0439(14) 0.0522(13) 0.0044(11) 0.0036(10) -0.0056(10)
C10 0.0662(16) 0.101(3) 0.104(2) -0.043(2) 0.0296(16) 0.0014(17)
C11 0.0545(14) 0.076(2) 0.088(2) -0.0040(16) 0.0122(14) 0.0051(14)
C12 0.0591(17) 0.097(3) 0.151(3) -0.001(2) 0.0268(19) -0.0055(17)
C13 0.0635(15) 0.089(2) 0.0680(17) -0.0178(16) -0.0013(13) 0.0016(15)
C14 0.0603(14) 0.0481(15) 0.0570(14) -0.0072(11) 0.0117(11) -0.0035(11)
C15 0.0615(14) 0.0600(17) 0.0513(13) -0.0026(12) 0.0145(11) 0.0076(12)
C16 0.0539(13) 0.0555(17) 0.0759(17) 0.0124(13) 0.0156(12) 0.0007(12)
C17 0.0610(15) 0.0615(19) 0.099(2) 0.0050(16) 0.0119(14) 0.0073(13)
C18 0.0578(14) 0.0640(19) 0.0685(16) -0.0064(14) 0.0042(12) -0.0114(13)
C19 0.0846(17) 0.0539(17) 0.0512(14) -0.0041(12) 0.0179(12) -0.0057(14)
C20 0.098(2) 0.0592(18) 0.0523(15) -0.0117(13) 0.0085(14) -0.0043(15)
C21 0.0682(15) 0.0468(15) 0.0551(14) -0.0037(11) 0.0112(11) 0.0008(12)
Si2 0.0412(3) 0.0376(4) 0.0508(3) 0.0021(3) 0.0085(2) -0.0022(3)
N3 0.0441(9) 0.0460(12) 0.0479(10) 0.0032(9) 0.0088(8) -0.0072(8)
N4 0.0452(9) 0.0459(12) 0.0513(11) -0.0022(9) 0.0110(8) -0.0017(8)
C22 0.0473(12) 0.0533(16) 0.0494(13) 0.0054(11) 0.0089(10) -0.0020(11)
C23 0.0509(12) 0.0508(15) 0.0508(13) 0.0003(11) 0.0059(10) -0.0007(11)
C24 0.0497(12) 0.0511(16) 0.0607(15) -0.0038(12) 0.0070(11) -0.0067(11)
C25 0.0415(11) 0.0461(14) 0.0570(14) 0.0036(11) 0.0089(10) -0.0049(10)
C26 0.0439(12) 0.0498(15) 0.0622(14) 0.0001(11) 0.0126(10) -0.0073(10)
C27 0.0451(11) 0.0467(14) 0.0589(14) 0.0018(11) 0.0151(10) -0.0029(10)
C28 0.0612(14) 0.0517(16) 0.0613(15) 0.0077(12) 0.0223(12) 0.0021(12)
C29 0.0641(14) 0.0610(17) 0.0530(14) 0.0052(12) 0.0169(12) 0.0074(13)
C30 0.0526(12) 0.0588(16) 0.0498(13) -0.0021(11) 0.0090(10) 0.0029(11)
C31 0.0673(15) 0.076(2) 0.0565(15) 0.0090(14) 0.0146(12) -0.0162(14)
C32 0.0757(16) 0.0638(19) 0.0599(15) -0.0050(13) 0.0097(13) -0.0030(14)
C33 0.122(3) 0.082(2) 0.0647(18) -0.0014(17) -0.0168(17) 0.005(2)
C34 0.0691(16) 0.072(2) 0.0851(19) -0.0175(16) 0.0124(14) -0.0255(15)
C35 0.0551(14) 0.086(2) 0.0747(18) 0.0008(15) 0.0186(13) -0.0147(14)
C36 0.0793(18) 0.069(2) 0.0816(19) 0.0178(15) 0.0298(15) -0.0056(15)
C37 0.0916(19) 0.085(2) 0.0546(15) 0.0105(15) 0.0179(14) 0.0136(17)
C38 0.135(3) 0.128(4) 0.0616(19) 0.010(2) 0.0375(19) 0.033(3)
C39 0.0647(15) 0.074(2) 0.0565(15) -0.0122(13) 0.0070(12) -0.0043(14)
C40 0.0484(12) 0.0490(15) 0.0548(13) 0.0034(11) 0.0094(10) -0.0042(10)
C41 0.0500(13) 0.0544(17) 0.0773(17) 0.0017(13) 0.0087(12) -0.0135(12)
C42 0.0587(14) 0.0446(15) 0.0672(15) 0.0020(12) 0.0074(12) -0.0025(11)
Si3 0.0484(3) 0.0447(4) 0.0616(4) 0.0029(3) 0.0172(3) 0.0085(3)
N5 0.0506(10) 0.0483(13) 0.0634(12) 0.0000(10) 0.0126(9) 0.0076(9)
N6 0.0634(12) 0.0561(14) 0.0634(13) 0.0061(10) 0.0218(10) 0.0158(10)
C43 0.0621(14) 0.0552(17) 0.0651(16) -0.0031(13) 0.0132(12) 0.0037(12)
C44 0.0624(15) 0.0576(18) 0.0672(16) -0.0003(13) 0.0036(12) -0.0053(13)
C45 0.0510(13) 0.0545(17) 0.0781(18) 0.0069(14) 0.0028(12) 0.0008(12)
C46 0.0479(12) 0.0433(15) 0.0731(16) 0.0018(12) 0.0131(11) 0.0044(11)
C47 0.0431(12) 0.0460(15) 0.0816(17) -0.0016(13) 0.0153(11) 0.0073(11)
C48 0.0504(12) 0.0493(16) 0.0733(16) -0.0055(12) 0.0206(12) 0.0068(11)
C49 0.0609(15) 0.0669(19) 0.0808(18) -0.0182(15) 0.0272(14) 0.0021(14)
C50 0.0847(18) 0.072(2) 0.0685(17) -0.0090(15) 0.0309(15) -0.0018(16)
C51 0.0838(18) 0.068(2) 0.0629(16) 0.0066(14) 0.0216(14) 0.0173(15)
C52 0.0898(19) 0.074(2) 0.0685(18) -0.0086(15) 0.0202(15) 0.0159(16)
C53 0.088(2) 0.083(2) 0.079(2) -0.0055(18) -0.0058(16) -0.0034(18)
C54 0.113(2) 0.088(3) 0.0711(19) 0.0075(18) 0.0027(18) 0.004(2)
C55 0.0606(16) 0.080(2) 0.108(2) 0.0109(19) -0.0025(16) 0.0140(15)
C56 0.0588(15) 0.0573(19) 0.107(2) -0.0090(16) 0.0155(15) 0.0110(13)
C57 0.0721(18) 0.104(3) 0.115(3) -0.037(2) 0.0393(18) 0.0071(18)
C58 0.122(3) 0.105(3) 0.070(2) -0.0110(19) 0.0414(19) -0.004(2)
C59 0.107(3) 0.138(4) 0.085(2) -0.024(2) 0.017(2) -0.011(3)
C60 0.135(3) 0.119(3) 0.072(2) 0.021(2) 0.025(2) 0.062(3)
C61 0.0583(14) 0.0520(17) 0.0772(17) 0.0055(13) 0.0215(12) 0.0115(12)
C62 0.0581(15) 0.0620(19) 0.110(2) 0.0046(17) 0.0274(15) 0.0160(13)
C63 0.0561(14) 0.0585(18) 0.0802(18) 0.0055(14) 0.0192(13) 0.0082(12)

loop_
_atom_type_symbol
_atom_type_description
_atom_type_scat_dispersion_real
_atom_type_scat_dispersion_imag
_atom_type_scat_source
C C 0.0033 0.0016 'International Tables Vol C Tables 4.2.6.8 and 6.1.1.4'
H H 0.0000 0.0000 'International Tables Vol C Tables 4.2.6.8 and 6.1.1.4'
N N 0.0061 0.0033 'International Tables Vol C Tables 4.2.6.8 and 6.1.1.4'
Si Si 0.0817 0.0704 'International Tables Vol C Tables 4.2.6.8 and 6.1.1.4'

loop_
_geom_angle_atom_site_label_1
_geom_angle_atom_site_label_2
_geom_angle_atom_site_label_3
_geom_angle
N1 Si1 N2 101.71(9)
N1 Si1 C21 119.34(11)
N2 Si1 C21 119.44(10)
N1 Si1 C19 117.13(11)
N2 Si1 C19 119.07(11)
C21 Si1 C19 80.71(11)
C1 N1 C4 107.13(18)
C1 N1 Si1 128.29(16)
C4 N1 Si1 124.16(15)
C9 N2 C6 107.29(17)
C9 N2 Si1 127.48(15)
C6 N2 Si1 124.95(14)
C2 C1 N1 109.0(2)
C2 C1 C10 128.6(2)
N1 C1 C10 122.4(2)
C1 C2 C3 108.2(2)
C1 C2 C11 125.9(2)
C3 C2 C11 126.0(2)
C4 C3 C2 107.6(2)
C4 C3 C13 127.5(2)
C2 C3 C13 124.9(2)
C3 C4 N1 108.14(19)
C3 C4 C5 130.7(2)
N1 C4 C5 121.03(19)
C14 C5 C6 120.9(2)
C14 C5 C4 119.7(2)
C6 C5 C4 119.4(2)
C7 C6 N2 108.50(18)
C7 C6 C5 130.9(2)
N2 C6 C5 120.61(18)
C6 C7 C8 107.4(2)
C6 C7 C15 128.0(2)
C8 C7 C15 124.59(19)
C9 C8 C7 108.35(18)
C9 C8 C16 126.4(2)
C7 C8 C16 125.2(2)
C8 C9 N2 108.37(19)
C8 C9 C18 129.6(2)
N2 C9 C18 122.0(2)
C1 C10 H10A 109.5
C1 C10 H10B 109.5
H10A C10 H10B 109.5
C1 C10 H10C 109.5
H10A C10 H10C 109.5
H10B C10 H10C 109.5
C2 C11 C12 113.2(3)
C2 C11 H11A 108.9
C12 C11 H11A 108.9
C2 C11 H11B 108.9
C12 C11 H11B 108.9
H11A C11 H11B 107.8
C11 C12 H12A 109.5
C11 C12 H12B 109.5
H12A C12 H12B 109.5
C11 C12 H12C 109.5
H12A C12 H12C 109.5
H12B C12 H12C 109.5
C3 C13 H13A 109.5
C3 C13 H13B 109.5
H13A C13 H13B 109.5
C3 C13 H13C 109.5
H13A C13 H13C 109.5
H13B C13 H13C 109.5
C5 C14 H14A 120.0
C5 C14 H14B 120.0
H14A C14 H14B 120.0
C7 C15 H15A 109.5
C7 C15 H15B 109.5
H15A C15 H15B 109.5
C7 C15 H15C 109.5
H15A C15 H15C 109.5
H15B C15 H15C 109.5
C8 C16 C17 114.7(2)
C8 C16 H16A 108.6
C17 C16 H16A 108.6
C8 C16 H16B 108.6
C17 C16 H16B 108.6
H16A C16 H16B 107.6
C16 C17 H17A 109.5
C16 C17 H17B 109.5
H17A C17 H17B 109.5
C16 C17 H17C 109.5
H17A C17 H17C 109.5
H17B C17 H17C 109.5
C9 C18 H18A 109.5
C9 C18 H18B 109.5
H18A C18 H18B 109.5
C9 C18 H18C 109.5
H18A C18 H18C 109.5
H18B C18 H18C 109.5
C20 C19 Si1 88.82(16)
C20 C19 H19A 113.8
Si1 C19 H19A 113.8
C20 C19 H19B 113.8
Si1 C19 H19B 113.8
H19A C19 H19B 111.1
C19 C20 C21 101.8(2)
C19 C20 H20A 111.4
C21 C20 H20A 111.4
Si1 C20 H20A 126.2
C19 C20 H20B 111.4
C21 C20 H20B 111.4
Si1 C20 H20B 124.6
H20A C20 H20B 109.3
C20 C21 Si1 88.61(16)
C20 C21 H21A 113.9
Si1 C21 H21A 113.9
C20 C21 H21B 113.9
Si1 C21 H21B 113.9
H21A C21 H21B 111.1
N4 Si2 N3 102.23(9)
N4 Si2 C42 120.19(11)
N3 Si2 C42 119.62(11)
N4 Si2 C40 116.94(10)
N3 Si2 C40 117.10(10)
C42 Si2 C40 81.06(11)
C22 N3 C25 106.76(18)
C22 N3 Si2 125.28(14)
C25 N3 Si2 125.72(15)
C30 N4 C27 107.24(18)
C30 N4 Si2 124.85(15)
C27 N4 Si2 124.35(15)
C23 C22 N3 109.45(19)
C23 C22 C31 128.2(2)
N3 C22 C31 122.3(2)
C22 C23 C24 107.6(2)
C22 C23 C32 125.6(2)
C24 C23 C32 126.7(2)
C25 C24 C23 107.5(2)
C25 C24 C34 127.6(2)
C23 C24 C34 124.8(2)
C24 C25 N3 108.67(19)
C24 C25 C26 130.9(2)
N3 C25 C26 120.5(2)
C35 C26 C27 120.2(2)
C35 C26 C25 120.5(2)
C27 C26 C25 119.23(18)
C28 C27 N4 108.2(2)
C28 C27 C26 131.0(2)
N4 C27 C26 120.82(19)
C27 C28 C29 107.6(2)
C27 C28 C36 126.6(2)
C29 C28 C36 125.7(2)
C30 C29 C28 108.2(2)
C30 C29 C37 125.9(3)
C28 C29 C37 125.9(2)
C29 C30 N4 108.8(2)
C29 C30 C39 129.1(2)
N4 C30 C39 122.0(2)
C22 C31 H31A 109.5
C22 C31 H31B 109.5
H31A C31 H31B 109.5
C22 C31 H31C 109.5
H31A C31 H31C 109.5
H31B C31 H31C 109.5
C23 C32 C33 113.3(2)
C23 C32 H32A 108.9
C33 C32 H32A 108.9
C23 C32 H32B 108.9
C33 C32 H32B 108.9
H32A C32 H32B 107.7
C32 C33 H33A 109.5
C32 C33 H33B 109.5
H33A C33 H33B 109.5
C32 C33 H33C 109.5
H33A C33 H33C 109.5
H33B C33 H33C 109.5
C24 C34 H34A 109.5
C24 C34 H34B 109.5
H34A C34 H34B 109.5
C24 C34 H34C 109.5
H34A C34 H34C 109.5
H34B C34 H34C 109.5
C26 C35 H35A 120.0
C26 C35 H35B 120.0
H35A C35 H35B 120.0
C28 C36 H36A 109.5
C28 C36 H36B 109.5
H36A C36 H36B 109.5
C28 C36 H36C 109.5
H36A C36 H36C 109.5
H36B C36 H36C 109.5
C29 C37 C38 113.2(2)
C29 C37 H37A 108.9
C38 C37 H37A 108.9
C29 C37 H37B 108.9
C38 C37 H37B 108.9
H37A C37 H37B 107.8
C37 C38 H38A 109.5
C37 C38 H38B 109.5
H38A C38 H38B 109.5
C37 C38 H38C 109.5
H38A C38 H38C 109.5
H38B C38 H38C 109.5
C30 C39 H39A 109.5
C30 C39 H39B 109.5
H39A C39 H39B 109.5
C30 C39 H39C 109.5
H39A C39 H39C 109.5
H39B C39 H39C 109.5
C41 C40 Si2 88.25(14)
C41 C40 H40A 113.9
Si2 C40 H40A 113.9
C41 C40 H40B 113.9
Si2 C40 H40B 113.9
H40A C40 H40B 111.1
C42 C41 C40 101.88(18)
C42 C41 H41A 111.4
C40 C41 H41A 111.4
Si2 C41 H41A 126.6
C42 C41 H41B 111.4
C40 C41 H41B 111.4
Si2 C41 H41B 124.1
H41A C41 H41B 109.3
C41 C42 Si2 88.78(16)
C41 C42 H42A 113.9
Si2 C42 H42A 113.9
C41 C42 H42B 113.9
Si2 C42 H42B 113.9
H42A C42 H42B 111.1
N5 Si3 N6 101.42(10)
N5 Si3 C61 119.88(12)
N6 Si3 C61 118.94(11)
N5 Si3 C63 118.44(12)
N6 Si3 C63 118.16(12)
C61 Si3 C63 80.68(12)
C43 N5 C46 107.0(2)
C43 N5 Si3 127.36(17)
C46 N5 Si3 125.66(17)
C51 N6 C48 107.44(19)
C51 N6 Si3 127.46(17)
C48 N6 Si3 125.05(17)
C44 C43 N5 109.2(2)
C44 C43 C52 128.4(2)
N5 C43 C52 122.5(2)
C43 C44 C45 107.8(2)
C43 C44 C53 125.7(3)
C45 C44 C53 126.5(3)
C46 C45 C44 107.9(2)
C46 C45 C55 127.3(3)
C44 C45 C55 124.7(3)
C45 C46 N5 108.1(2)
C45 C46 C47 131.5(2)
N5 C46 C47 120.3(2)
C56 C47 C48 120.7(3)
C56 C47 C46 119.8(3)
C48 C47 C46 119.5(2)
C49 C48 N6 107.9(2)
C49 C48 C47 130.9(2)
N6 C48 C47 121.1(2)
C48 C49 C50 107.9(2)
C48 C49 C57 127.9(3)
C50 C49 C57 124.2(3)
C51 C50 C49 107.7(2)
C51 C50 C58 126.0(3)
C49 C50 C58 126.4(3)
C50 C51 N6 109.1(2)
C50 C51 C60 128.2(3)
N6 C51 C60 122.8(2)
C43 C52 H52A 109.5
C43 C52 H52B 109.5
H52A C52 H52B 109.5
C43 C52 H52C 109.5
H52A C52 H52C 109.5
H52B C52 H52C 109.5
C44 C53 C54 113.4(3)
C44 C53 H53A 108.9
C54 C53 H53A 108.9
C44 C53 H53B 108.9
C54 C53 H53B 108.9
H53A C53 H53B 107.7
C53 C54 H54A 109.5
C53 C54 H54B 109.5
H54A C54 H54B 109.5
C53 C54 H54C 109.5
H54A C54 H54C 109.5
H54B C54 H54C 109.5
C45 C55 H55A 109.5
C45 C55 H55B 109.5
H55A C55 H55B 109.5
C45 C55 H55C 109.5
H55A C55 H55C 109.5
H55B C55 H55C 109.5
C47 C56 H56A 120.0
C47 C56 H56B 120.0
H56A C56 H56B 120.0
C49 C57 H57A 109.5
C49 C57 H57B 109.5
H57A C57 H57B 109.5
C49 C57 H57C 109.5
H57A C57 H57C 109.5
H57B C57 H57C 109.5
C50 C58 C59 113.4(3)
C50 C58 H58A 108.9
C59 C58 H58A 108.9
C50 C58 H58B 108.9
C59 C58 H58B 108.9
H58A C58 H58B 107.7
C58 C59 H59A 109.5
C58 C59 H59B 109.5
H59A C59 H59B 109.5
C58 C59 H59C 109.5
H59A C59 H59C 109.5
H59B C59 H59C 109.5
C51 C60 H60A 109.5
C51 C60 H60B 109.5
H60A C60 H60B 109.5
C51 C60 H60C 109.5
H60A C60 H60C 109.5
H60B C60 H60C 109.5
C62 C61 Si3 88.95(17)
C62 C61 H61A 113.8
Si3 C61 H61A 113.8
C62 C61 H61B 113.8
Si3 C61 H61B 113.8
H61A C61 H61B 111.0
C61 C62 C63 101.93(19)
C61 C62 H62A 111.4
C63 C62 H62A 111.4
Si3 C62 H62A 125.1
C61 C62 H62B 111.4
C63 C62 H62B 111.4
Si3 C62 H62B 125.6
H62A C62 H62B 109.2
C62 C63 Si3 88.44(17)
C62 C63 H63A 113.9
Si3 C63 H63A 113.9
C62 C63 H63B 113.9
Si3 C63 H63B 113.9
H63A C63 H63B 111.1

loop_
_geom_bond_atom_site_label_1
_geom_bond_atom_site_label_2
_geom_bond_distance
Si1 N1 1.7418(19)
Si1 N2 1.7422(18)
Si1 C21 1.860(3)
Si1 C19 1.863(2)
N1 C1 1.402(3)
N1 C4 1.415(3)
N2 C9 1.405(3)
N2 C6 1.416(3)
C1 C2 1.366(3)
C1 C10 1.505(4)
C2 C3 1.423(3)
C2 C11 1.504(3)
C3 C4 1.383(3)
C3 C13 1.496(3)
C4 C5 1.467(3)
C5 C14 1.347(3)
C5 C6 1.465(3)
C6 C7 1.376(3)
C7 C8 1.428(3)
C7 C15 1.500(3)
C8 C9 1.373(3)
C8 C16 1.507(3)
C9 C18 1.488(3)
C10 H10A 0.9700
C10 H10B 0.9700
C10 H10C 0.9700
C11 C12 1.514(4)
C11 H11A 0.9800
C11 H11B 0.9800
C12 H12A 0.9700
C12 H12B 0.9700
C12 H12C 0.9700
C13 H13A 0.9700
C13 H13B 0.9700
C13 H13C 0.9700
C14 H14A 0.9400
C14 H14B 0.9400
C15 H15A 0.9700
C15 H15B 0.9700
C15 H15C 0.9700
C16 C17 1.512(4)
C16 H16A 0.9800
C16 H16B 0.9800
C17 H17A 0.9700
C17 H17B 0.9700
C17 H17C 0.9700
C18 H18A 0.9700
C18 H18B 0.9700
C18 H18C 0.9700
C19 C20 1.547(4)
C19 H19A 0.9800
C19 H19B 0.9800
C20 C21 1.558(4)
C20 H20A 0.9800
C20 H20B 0.9800
C21 H21A 0.9800
C21 H21B 0.9800
Si2 N4 1.7366(18)
Si2 N3 1.7370(19)
Si2 C42 1.855(3)
Si2 C40 1.868(2)
N3 C22 1.403(3)
N3 C25 1.410(3)
N4 C30 1.403(3)
N4 C27 1.418(3)
C22 C23 1.365(3)
C22 C31 1.500(3)
C23 C24 1.430(3)
C23 C32 1.500(3)
C24 C25 1.380(3)
C24 C34 1.506(3)
C25 C26 1.474(3)
C26 C35 1.338(3)
C26 C27 1.464(3)
C27 C28 1.377(3)
C28 C29 1.428(4)
C28 C36 1.509(4)
C29 C30 1.365(3)
C29 C37 1.505(4)
C30 C39 1.494(4)
C31 H31A 0.9700
C31 H31B 0.9700
C31 H31C 0.9700
C32 C33 1.516(4)
C32 H32A 0.9800
C32 H32B 0.9800
C33 H33A 0.9700
C33 H33B 0.9700
C33 H33C 0.9700
C34 H34A 0.9700
C34 H34B 0.9700
C34 H34C 0.9700
C35 H35A 0.9400
C35 H35B 0.9400
C36 H36A 0.9700
C36 H36B 0.9700
C36 H36C 0.9700
C37 C38 1.512(4)
C37 H37A 0.9800
C37 H37B 0.9800
C38 H38A 0.9700
C38 H38B 0.9700
C38 H38C 0.9700
C39 H39A 0.9700
C39 H39B 0.9700
C39 H39C 0.9700
C40 C41 1.559(4)
C40 H40A 0.9800
C40 H40B 0.9800
C41 C42 1.557(3)
C41 H41A 0.9800
C41 H41B 0.9800
C42 H42A 0.9800
C42 H42B 0.9800
Si3 N5 1.734(2)
Si3 N6 1.738(2)
Si3 C61 1.859(3)
Si3 C63 1.870(2)
N5 C43 1.400(3)
N5 C46 1.418(3)
N6 C51 1.387(3)
N6 C48 1.414(3)
C43 C44 1.367(4)
C43 C52 1.498(4)
C44 C45 1.423(4)
C44 C53 1.502(4)
C45 C46 1.377(4)
C45 C55 1.511(4)
C46 C47 1.469(4)
C47 C56 1.357(4)
C47 C48 1.458(4)
C48 C49 1.373(4)
C49 C50 1.420(4)
C49 C57 1.512(4)
C50 C51 1.368(4)
C50 C58 1.505(4)
C51 C60 1.503(4)
C52 H52A 0.9700
C52 H52B 0.9700
C52 H52C 0.9700
C53 C54 1.512(5)
C53 H53A 0.9800
C53 H53B 0.9800
C54 H54A 0.9700
C54 H54B 0.9700
C54 H54C 0.9700
C55 H55A 0.9700
C55 H55B 0.9700
C55 H55C 0.9700
C56 H56A 0.9400
C56 H56B 0.9400
C57 H57A 0.9700
C57 H57B 0.9700
C57 H57C 0.9700
C58 C59 1.512(5)
C58 H58A 0.9800
C58 H58B 0.9800
C59 H59A 0.9700
C59 H59B 0.9700
C59 H59C 0.9700
C60 H60A 0.9700
C60 H60B 0.9700
C60 H60C 0.9700
C61 C62 1.552(4)
C61 H61A 0.9800
C61 H61B 0.9800
C62 C63 1.556(4)
C62 H62A 0.9800
C62 H62B 0.9800
C63 H63A 0.9800
C63 H63B 0.9800

loop_
_geom_torsion_atom_site_label_1
_geom_torsion_atom_site_label_2
_geom_torsion_atom_site_label_3
_geom_torsion_atom_site_label_4
_geom_torsion
N2 Si1 N1 C1 160.4(2)
C21 Si1 N1 C1 26.6(2)
C19 Si1 N1 C1 -68.0(2)
C20 Si1 N1 C1 -21.6(3)
N2 Si1 N1 C4 -11.1(2)
C21 Si1 N1 C4 -144.95(18)
C19 Si1 N1 C4 120.47(19)
C20 Si1 N1 C4 166.87(17)
N1 Si1 N2 C9 -168.25(19)
C21 Si1 N2 C9 -34.5(2)
C19 Si1 N2 C9 61.3(2)
C20 Si1 N2 C9 13.8(2)
N1 Si1 N2 C6 18.6(2)
C21 Si1 N2 C6 152.40(17)
C19 Si1 N2 C6 -111.76(19)
C20 Si1 N2 C6 -159.34(16)
C4 N1 C1 C2 1.0(3)
Si1 N1 C1 C2 -171.73(18)
C4 N1 C1 C10 179.7(3)
Si1 N1 C1 C10 7.0(4)
N1 C1 C2 C3 -0.1(3)
C10 C1 C2 C3 -178.8(3)
N1 C1 C2 C11 -178.1(2)
C10 C1 C2 C11 3.2(5)
C1 C2 C3 C4 -0.9(3)
C11 C2 C3 C4 177.2(2)
C1 C2 C3 C13 177.1(3)
C11 C2 C3 C13 -4.8(4)
C2 C3 C4 N1 1.5(3)
C13 C3 C4 N1 -176.5(3)
C2 C3 C4 C5 -175.0(2)
C13 C3 C4 C5 7.0(4)
C1 N1 C4 C3 -1.5(3)
Si1 N1 C4 C3 171.58(17)
C1 N1 C4 C5 175.4(2)
Si1 N1 C4 C5 -11.5(3)
C3 C4 C5 C14 29.7(4)
N1 C4 C5 C14 -146.4(2)
C3 C4 C5 C6 -152.7(2)
N1 C4 C5 C6 31.3(3)
C9 N2 C6 C7 1.1(2)
Si1 N2 C6 C7 175.37(15)
C9 N2 C6 C5 -177.64(19)
Si1 N2 C6 C5 -3.4(3)
C14 C5 C6 C7 -24.3(4)
C4 C5 C6 C7 158.1(2)
C14 C5 C6 N2 154.1(2)
C4 C5 C6 N2 -23.5(3)
N2 C6 C7 C8 0.3(2)
C5 C6 C7 C8 178.9(2)
N2 C6 C7 C15 179.2(2)
C5 C6 C7 C15 -2.2(4)
C6 C7 C8 C9 -1.7(3)
C15 C7 C8 C9 179.4(2)
C6 C7 C8 C16 175.7(2)
C15 C7 C8 C16 -3.3(4)
C7 C8 C9 N2 2.4(3)
C16 C8 C9 N2 -174.9(2)
C7 C8 C9 C18 -179.1(2)
C16 C8 C9 C18 3.5(4)
C6 N2 C9 C8 -2.2(2)
Si1 N2 C9 C8 -176.25(16)
C6 N2 C9 C18 179.2(2)
Si1 N2 C9 C18 5.1(3)
C1 C2 C11 C12 101.5(4)
C3 C2 C11 C12 -76.2(4)
C9 C8 C16 C17 -108.0(3)
C7 C8 C16 C17 75.1(3)
N1 Si1 C19 C20 119.16(17)
N2 Si1 C19 C20 -117.75(17)
C21 Si1 C19 C20 0.86(17)
Si1 C19 C20 C21 -1.0(2)
N1 Si1 C20 C19 -87.3(2)
N2 Si1 C20 C19 90.2(2)
C21 Si1 C20 C19 -178.7(3)
N1 Si1 C20 C21 91.41(18)
N2 Si1 C20 C21 -91.12(18)
C19 Si1 C20 C21 178.7(3)
C19 C20 C21 Si1 1.0(2)
N1 Si1 C21 C20 -116.85(16)
N2 Si1 C21 C20 117.37(16)
C19 Si1 C21 C20 -0.86(17)
N4 Si2 N3 C22 -168.44(19)
C42 Si2 N3 C22 55.9(2)
C40 Si2 N3 C22 -39.3(2)
C41 Si2 N3 C22 7.6(2)
N4 Si2 N3 C25 -7.7(2)
C42 Si2 N3 C25 -143.39(18)
C40 Si2 N3 C25 121.44(19)
C41 Si2 N3 C25 168.34(17)
N3 Si2 N4 C30 166.62(19)
C42 Si2 N4 C30 -58.0(2)
C40 Si2 N4 C30 37.3(2)
C41 Si2 N4 C30 -9.3(3)
N3 Si2 N4 C27 10.7(2)
C42 Si2 N4 C27 145.98(18)
C40 Si2 N4 C27 -118.62(18)
C41 Si2 N4 C27 -165.31(16)
C25 N3 C22 C23 -0.1(3)
Si2 N3 C22 C23 163.60(17)
C25 N3 C22 C31 176.4(2)
Si2 N3 C22 C31 -19.9(3)
N3 C22 C23 C24 -0.4(3)
C31 C22 C23 C24 -176.7(2)
N3 C22 C23 C32 177.7(2)
C31 C22 C23 C32 1.4(4)
C22 C23 C24 C25 0.8(3)
C32 C23 C24 C25 -177.2(2)
C22 C23 C24 C34 -175.6(2)
C32 C23 C24 C34 6.3(4)
C23 C24 C25 N3 -0.9(3)
C34 C24 C25 N3 175.4(2)
C23 C24 C25 C26 179.2(2)
C34 C24 C25 C26 -4.5(4)
C22 N3 C25 C24 0.7(3)
Si2 N3 C25 C24 -162.98(17)
C22 N3 C25 C26 -179.4(2)
Si2 N3 C25 C26 16.9(3)
C24 C25 C26 C35 -29.2(4)
N3 C25 C26 C35 150.9(3)
C24 C25 C26 C27 152.4(3)
N3 C25 C26 C27 -27.5(3)
C30 N4 C27 C28 -1.1(2)
Si2 N4 C27 C28 158.42(17)
C30 N4 C27 C26 177.3(2)
Si2 N4 C27 C26 -23.2(3)
C35 C26 C27 C28 30.4(4)
C25 C26 C27 C28 -151.2(3)
C35 C26 C27 N4 -147.6(3)
C25 C26 C27 N4 30.8(3)
N4 C27 C28 C29 0.4(3)
C26 C27 C28 C29 -177.8(2)
N4 C27 C28 C36 -175.8(2)
C26 C27 C28 C36 6.0(4)
C27 C28 C29 C30 0.5(3)
C36 C28 C29 C30 176.7(2)
C27 C28 C29 C37 178.9(2)
C36 C28 C29 C37 -4.8(4)
C28 C29 C30 N4 -1.1(3)
C37 C29 C30 N4 -179.6(2)
C28 C29 C30 C39 174.8(2)
C37 C29 C30 C39 -3.7(4)
C27 N4 C30 C29 1.4(3)
Si2 N4 C30 C29 -158.00(17)
C27 N4 C30 C39 -174.9(2)
Si2 N4 C30 C39 25.7(3)
C22 C23 C32 C33 -78.7(3)
C24 C23 C32 C33 99.0(3)
C30 C29 C37 C38 94.9(4)
C28 C29 C37 C38 -83.3(4)
N4 Si2 C40 C41 -120.73(15)
N3 Si2 C40 C41 117.46(15)
C42 Si2 C40 C41 -1.32(15)
Si2 C40 C41 C42 1.58(18)
N4 Si2 C41 C42 -91.85(18)
N3 Si2 C41 C42 93.15(18)
C40 Si2 C41 C42 -178.0(2)
N4 Si2 C41 C40 86.15(17)
N3 Si2 C41 C40 -88.85(17)
C42 Si2 C41 C40 178.0(2)
C40 C41 C42 Si2 -1.60(18)
N4 Si2 C42 C41 117.37(15)
N3 Si2 C42 C41 -114.85(15)
C40 Si2 C42 C41 1.32(15)
N6 Si3 N5 C43 -166.3(2)
C61 Si3 N5 C43 -33.0(3)
C63 Si3 N5 C43 62.6(3)
C62 Si3 N5 C43 15.2(3)
N6 Si3 N5 C46 13.4(2)
C61 Si3 N5 C46 146.66(19)
C63 Si3 N5 C46 -117.7(2)
C62 Si3 N5 C46 -165.13(18)
N5 Si3 N6 C51 164.8(2)
C61 Si3 N6 C51 31.0(3)
C63 Si3 N6 C51 -64.0(3)
C62 Si3 N6 C51 -16.7(3)
N5 Si3 N6 C48 -12.1(2)
C61 Si3 N6 C48 -145.9(2)
C63 Si3 N6 C48 119.2(2)
C62 Si3 N6 C48 166.50(19)
C46 N5 C43 C44 -0.7(3)
Si3 N5 C43 C44 179.05(19)
C46 N5 C43 C52 -179.7(2)
Si3 N5 C43 C52 0.1(4)
N5 C43 C44 C45 0.4(3)
C52 C43 C44 C45 179.3(3)
N5 C43 C44 C53 178.7(3)
C52 C43 C44 C53 -2.4(5)
C43 C44 C45 C46 0.0(3)
C53 C44 C45 C46 -178.3(3)
C43 C44 C45 C55 -178.8(3)
C53 C44 C45 C55 2.9(4)
C44 C45 C46 N5 -0.4(3)
C55 C45 C46 N5 178.3(3)
C44 C45 C46 C47 176.2(3)
C55 C45 C46 C47 -5.1(5)
C43 N5 C46 C45 0.7(3)
Si3 N5 C46 C45 -179.06(18)
C43 N5 C46 C47 -176.3(2)
Si3 N5 C46 C47 3.9(3)
C45 C46 C47 C56 -24.5(4)
N5 C46 C47 C56 151.8(2)
C45 C46 C47 C48 157.3(3)
N5 C46 C47 C48 -26.4(3)
C51 N6 C48 C49 -1.0(3)
Si3 N6 C48 C49 176.4(2)
C51 N6 C48 C47 175.9(2)
Si3 N6 C48 C47 -6.7(4)
C56 C47 C48 C49 25.9(4)
C46 C47 C48 C49 -155.9(3)
C56 C47 C48 N6 -150.3(2)
C46 C47 C48 N6 27.9(3)
N6 C48 C49 C50 0.1(3)
C47 C48 C49 C50 -176.4(3)
N6 C48 C49 C57 -178.9(3)
C47 C48 C49 C57 4.6(5)
C48 C49 C50 C51 0.8(4)
C57 C49 C50 C51 179.9(3)
C48 C49 C50 C58 -179.8(3)
C57 C49 C50 C58 -0.8(5)
C49 C50 C51 N6 -1.5(4)
C58 C50 C51 N6 179.2(3)
C49 C50 C51 C60 178.5(3)
C58 C50 C51 C60 -0.8(6)
C48 N6 C51 C50 1.5(3)
Si3 N6 C51 C50 -175.7(2)
C48 N6 C51 C60 -178.4(3)
Si3 N6 C51 C60 4.3(5)
C43 C44 C53 C54 -93.2(4)
C45 C44 C53 C54 84.8(4)
C51 C50 C58 C59 100.7(4)
C49 C50 C58 C59 -78.6(4)
N5 Si3 C61 C62 117.27(17)
N6 Si3 C61 C62 -117.38(17)
C63 Si3 C61 C62 -0.27(18)
Si3 C61 C62 C63 0.3(2)
N5 Si3 C62 C61 -91.4(2)
N6 Si3 C62 C61 90.4(2)
C63 Si3 C62 C61 179.6(3)
N5 Si3 C62 C63 89.0(2)
N6 Si3 C62 C63 -89.2(2)
C61 Si3 C62 C63 -179.6(3)
C61 C62 C63 Si3 -0.3(2)
N5 Si3 C63 C62 -118.76(18)
N6 Si3 C63 C62 118.19(18)
C61 Si3 C63 C62 0.27(18)
